data_4300967
loop_
_publ_author_name
'Kurmoo, Mohamedally'
'Estourn\`es, Claude'
'Oka, Yoshimi'
'Kumagai, Hitoshi'
'Inoue, Katsuya'

_publ_section_title
;
 Knotted Network Consisting of 3-Threads and a Zwitterionic One-Dimensional
 Polymorphs of trans-3-(3-Pyridyl)acrylate of Cobalt and Nickel,
 MII(C8H6NO2)2(H2O)2
;
_journal_coden_ASTM INOCAJ
_journal_issue 2
_journal_name_full 'Inorganic Chemistry'
_journal_page_first 217
_journal_page_last 224
_journal_paper_doi 10.1021/ic0488536
_journal_volume 44
_journal_year 2005
_chemical_formula_moiety 'C16 H16 Co N2 O6 '
_chemical_formula_sum 'C16 H16 Co N2 O6'
_chemical_formula_weight 391.25
_space_group_IT_number 14
_symmetry_cell_setting monoclinic
_symmetry_space_group_name_Hall '-P 2ybc'
_symmetry_space_group_name_H-M 'P 1 21/c 1'
_cell_angle_alpha 90
_cell_angle_beta 106.246(4)
_cell_angle_gamma 90
_cell_formula_units_Z 4
_cell_length_a 16.942(4)
_cell_length_b 5.461(2)
_cell_length_c 18.001(5)
_cell_measurement_temperature 288.2
_cell_volume 1599.0(7)
_exptl_crystal_density_diffrn 1.625
_cod_original_sg_symbol_H-M 'P 21/c'
_cod_original_formula_sum 'C16 H16 Co N2 O6 '
_cod_database_code 4300967

loop_
_symmetry_equiv_pos_as_xyz
x,y,z
-x,1/2+y,1/2-z
-x,-y,-z
x,1/2-y,1/2+z

loop_
_atom_site_label
_atom_site_type_symbol
_atom_site_fract_x
_atom_site_fract_y
_atom_site_fract_z
_atom_site_U_iso_or_equiv
_atom_site_adp_type
_atom_site_occupancy
_atom_site_calc_flag
_atom_site_refinement_flags
_atom_site_disorder_assembly
_atom_site_disorder_group
Co(1) Co 1.5000 -0.5000 1.5000 0.0231(1) Uani 1.00 d S . .
Co(2) Co 1.0000 0.0000 1.0000 0.0213(1) Uani 1.00 d S . .
O(1) O 1.1642(1) 0.0600(4) 1.1546(1) 0.0412(6) Uani 1.00 d . . .
O(2) O 1.0983(1) -0.2089(3) 1.0650(1) 0.0297(5) Uani 1.00 d . . .
O(3) O 1.6008(1) -0.7326(3) 1.5046(1) 0.0290(5) Uani 1.00 d . . .
O(4) O 1.6804(1) -0.4877(4) 1.4567(1) 0.0454(7) Uani 1.00 d . . .
O(5) O 1.4425(1) -0.7894(3) 1.5376(1) 0.0332(5) Uani 1.00 d . . .
O(6) O 0.9581(1) -0.3103(3) 0.9287(1) 0.0297(5) Uani 1.00 d . . .
N(1) N 1.4452(1) -0.5893(4) 1.3763(1) 0.0285(5) Uani 1.00 d . . .
N(2) N 1.0706(1) 0.1072(4) 0.9205(1) 0.0288(6) Uani 1.00 d . . .
C(1) C 1.3860(2) -0.4402(5) 1.3351(2) 0.0311(7) Uani 1.00 d . . .
C(2) C 1.3421(2) -0.4817(5) 1.2579(2) 0.0290(7) Uani 1.00 d . . .
C(3) C 1.3623(2) -0.6853(5) 1.2213(2) 0.0344(7) Uani 1.00 d . . .
C(4) C 1.4254(2) -0.8341(5) 1.2628(2) 0.0379(8) Uani 1.00 d . . .
C(5) C 1.4642(2) -0.7840(5) 1.3394(2) 0.0336(7) Uani 1.00 d . . .
C(6) C 1.2774(2) -0.3061(5) 1.2215(2) 0.0326(7) Uani 1.00 d . . .
C(7) C 1.2191(2) -0.3371(5) 1.1560(1) 0.0298(7) Uani 1.00 d . . .
C(8) C 1.1568(1) -0.1451(5) 1.1241(1) 0.0276(6) Uani 1.00 d . . .
C(9) C 1.1366(2) 0.2484(5) 0.9434(1) 0.0302(7) Uani 1.00 d . . .
C(10) C 1.1851(2) 0.3202(5) 0.8964(2) 0.0308(7) Uani 1.00 d . . .
C(11) C 1.1644(2) 0.2294(6) 0.8218(2) 0.0398(8) Uani 1.00 d . . .
C(12) C 1.0957(2) 0.0821(7) 0.7966(2) 0.0494(9) Uani 1.00 d . . .
C(13) C 1.0511(2) 0.0284(6) 0.8474(2) 0.0424(8) Uani 1.00 d . . .
C(14) C 1.7436(2) -1.0164(5) 1.5733(2) 0.0319(7) Uani 1.00 d . . .
C(15) C 1.7411(2) -0.8382(5) 1.5235(2) 0.0308(7) Uani 1.00 d . . .
C(16) C 1.6690(2) -0.6739(5) 1.4919(1) 0.0283(6) Uani 1.00 d . . .
H(1) H 1.3783 -0.2873 1.3654 0.0443 Uiso 1.00 calc . . .
H(2) H 1.3347 -0.7345 1.1686 0.0443 Uiso 1.00 calc . . .
H(3) H 1.4327 -0.9702 1.2347 0.0443 Uiso 1.00 calc . . .
H(4) H 1.5068 -0.8942 1.3678 0.0443 Uiso 1.00 calc . . .
H(5) H 1.2779 -0.1608 1.2524 0.0443 Uiso 1.00 calc . . .
H(6) H 1.2094 -0.4600 1.1194 0.0443 Uiso 1.00 calc . . .
H(7) H 1.1529 0.2936 0.9940 0.0443 Uiso 1.00 calc . . .
H(8) H 1.1928 0.2854 0.7829 0.0443 Uiso 1.00 calc . . .
H(9) H 1.0765 0.0341 0.7426 0.0443 Uiso 1.00 calc . . .
H(10) H 1.0043 -0.0582 0.8298 0.0443 Uiso 1.00 calc . . .
H(11) H 1.6937 -1.0557 1.5944 0.0433 Uiso 1.00 calc . . .
H(12) H 1.7804 -0.8266 1.4898 0.0443 Uiso 1.00 calc . . .
H(13) H 1.4248 -0.9104 1.5134 0.0443 Uiso 1.00 calc . . .
H(14) H 1.3978 -0.7177 1.5498 0.0443 Uiso 1.00 calc . . .
H(15) H 0.9219 -0.4240 0.9413 0.0367 Uiso 1.00 calc . . .
H(16) H 0.9761 -0.3350 0.8833 0.0367 Uiso 1.00 calc . . .

loop_
_atom_site_aniso_label
_atom_site_aniso_U_11
_atom_site_aniso_U_22
_atom_site_aniso_U_33
_atom_site_aniso_U_12
_atom_site_aniso_U_13
_atom_site_aniso_U_23
Co(1) 0.0203(3) 0.0228(3) 0.0235(3) 0.0037(2) 0.0018(2) 0.0020(2)
Co(2) 0.0179(2) 0.0218(2) 0.0217(2) -0.0020(2) 0.0014(2) 0.0024(2)
O(1) 0.041(1) 0.032(1) 0.038(1) 0.0075(9) -0.0095(9) -0.0064(9)
O(2) 0.0264(9) 0.0278(9) 0.0285(9) 0.0011(8) -0.0028(7) 0.0023(8)
O(3) 0.0220(8) 0.0283(9) 0.0351(10) 0.0043(8) 0.0051(7) 0.0017(8)
O(4) 0.043(1) 0.040(1) 0.060(2) 0.0108(10) 0.026(1) 0.017(1)
O(5) 0.0314(10) 0.0264(9) 0.041(1) 0.0004(8) 0.0085(8) 0.0004(9)
O(6) 0.0291(9) 0.0270(9) 0.0307(9) -0.0063(8) 0.0048(7) -0.0010(8)
N(1) 0.026(1) 0.031(1) 0.026(1) 0.0023(10) 0.0016(9) 0.0024(10)
N(2) 0.025(1) 0.033(1) 0.028(1) -0.0064(10) 0.0059(9) 0.0002(10)
C(1) 0.032(1) 0.032(1) 0.024(1) 0.005(1) -0.001(1) -0.002(1)
C(2) 0.024(1) 0.034(1) 0.026(1) 0.002(1) 0.000(1) 0.001(1)
C(3) 0.034(1) 0.039(2) 0.026(1) 0.003(1) 0.002(1) -0.006(1)
C(4) 0.042(2) 0.035(1) 0.035(1) 0.010(1) 0.006(1) -0.007(1)
C(5) 0.029(1) 0.033(1) 0.034(1) 0.008(1) 0.002(1) 0.002(1)
C(6) 0.030(1) 0.036(1) 0.027(1) 0.007(1) 0.000(1) -0.001(1)
C(7) 0.028(1) 0.030(1) 0.027(1) 0.000(1) 0.001(1) -0.001(1)
C(8) 0.023(1) 0.032(1) 0.024(1) -0.001(1) 0.0012(10) 0.003(1)
C(9) 0.028(1) 0.036(1) 0.027(1) -0.006(1) 0.007(1) -0.002(1)
C(10) 0.026(1) 0.034(1) 0.032(1) -0.007(1) 0.006(1) 0.000(1)
C(11) 0.040(2) 0.049(2) 0.034(1) -0.013(1) 0.016(1) -0.003(1)
C(12) 0.052(2) 0.068(2) 0.028(1) -0.026(2) 0.012(1) -0.011(2)
C(13) 0.037(2) 0.053(2) 0.034(2) -0.024(1) 0.005(1) -0.007(1)
C(14) 0.023(1) 0.040(2) 0.034(1) 0.007(1) 0.010(1) -0.001(1)
C(15) 0.024(1) 0.035(1) 0.035(1) 0.005(1) 0.010(1) 0.001(1)
C(16) 0.028(1) 0.030(1) 0.027(1) 0.003(1) 0.008(1) -0.003(1)

loop_
_geom_bond_atom_site_label_1
_geom_bond_atom_site_label_2
_geom_bond_distance
_geom_bond_site_symmetry_1
_geom_bond_site_symmetry_2
_geom_bond_publ_flag
Co(1) O(3) 2.112(2) . . yes
Co(1) O(3) 2.112(2) . 3_848 yes
Co(1) O(5) 2.067(2) . . yes
Co(1) O(5) 2.067(2) . 3_848 yes
Co(1) N(1) 2.214(2) . . yes
Co(1) N(1) 2.214(2) . 3_848 yes
Co(1) H(1) 2.945 . . no
Co(1) H(1) 2.945 . 3_848 no
Co(1) H(13) 2.622 . . no
Co(1) H(13) 2.622 . 3_848 no
Co(1) H(14) 2.466 . . no
Co(1) H(14) 2.466 . 3_848 no
Co(2) O(2) 2.086(2) . . yes
Co(2) O(2) 2.086(2) . 3_757 yes
Co(2) O(6) 2.125(2) . . yes
Co(2) O(6) 2.125(2) . 3_757 yes
Co(2) N(2) 2.185(2) . . yes
Co(2) N(2) 2.185(2) . 3_757 yes
Co(2) H(15) 2.729 . . no
Co(2) H(15) 2.729 . 3_757 no
Co(2) H(16) 2.729 . . no
Co(2) H(16) 2.729 . 3_757 no
O(1) O(2) 2.235(3) . . yes
O(1) O(6) 2.582(3) . 3_757 yes
O(1) C(6) 2.799(3) . . yes
O(1) C(7) 2.357(3) . . yes
O(1) C(8) 1.238(3) . . yes
O(1) H(5) 2.525 . . no
O(1) H(6) 2.852 . 1_565 no
O(1) H(8) 2.378 . 4_555 no
O(1) H(10) 2.944 . 3_757 no
O(1) H(15) 2.766 . 3_757 no
O(1) H(16) 2.731 . 3_757 no
O(2) O(6) 2.951(2) . . yes
O(2) O(6) 2.807(3) . 3_747 yes
O(2) N(2) 2.997(3) . 3_757 yes
O(2) C(7) 2.343(3) . . yes
O(2) C(8) 1.282(3) . . yes
O(2) H(6) 2.313 . . no
O(2) H(12) 2.597 . 2_857 no
O(2) H(15) 2.032 . 3_747 no
O(3) O(4) 2.236(3) . . yes
O(3) O(5) 2.921(3) . . yes
O(3) O(5) 2.760(3) . 3_838 yes
O(3) O(5) 2.989(3) . 3_848 yes
O(3) C(1) 2.984(3) . 3_848 yes
O(3) C(14) 2.848(3) . . yes
O(3) C(15) 2.375(3) . . yes
O(3) C(16) 1.279(3) . . yes
O(3) H(1) 2.269 . 3_848 no
O(3) H(4) 2.682 . . no
O(3) H(11) 2.603 . . no
O(3) H(13) 2.004 . 3_838 no
O(3) H(14) 2.649 . 3_848 no
O(4) O(5) 2.599(3) . 3_848 yes
O(4) C(15) 2.340(3) . . yes
O(4) C(16) 1.242(3) . . yes
O(4) H(2) 2.596 . 2_857 no
O(4) H(12) 2.467 . . no
O(4) H(13) 2.955 . 3_848 no
O(4) H(14) 1.714 . 3_848 no
O(5) N(1) 2.940(3) . 3_848 yes
O(5) H(4) 2.409 . 3_838 no
O(5) H(11) 2.937 . 3_838 no
O(5) H(13) 0.803 . . no
O(5) H(14) 0.932 . . no
O(6) H(6) 2.999 . 3_747 no
O(6) H(7) 2.634 . 3_757 no
O(6) H(10) 2.540 . . no
O(6) H(15) 0.945 . . no
O(6) H(16) 0.958 . . no
N(1) C(1) 1.342(3) . . yes
N(1) C(2) 2.419(3) . . yes
N(1) C(3) 2.799(3) . . yes
N(1) C(4) 2.386(4) . . yes
N(1) C(5) 1.339(4) . . yes
N(1) H(1) 1.979 . . no
N(1) H(4) 1.993 . . no
N(2) C(9) 1.326(3) . . yes
N(2) C(10) 2.404(3) . . yes
N(2) C(11) 2.777(4) . . yes
N(2) C(12) 2.389(4) . . yes
N(2) C(13) 1.335(4) . . yes
N(2) H(7) 1.924 . . no
N(2) H(10) 1.928 . . no
N(2) H(16) 2.871 . . no
C(1) C(2) 1.399(4) . . yes
C(1) C(3) 2.384(4) . . yes
C(1) C(4) 2.693(4) . . yes
C(1) C(5) 2.286(4) . . yes
C(1) C(6) 2.450(4) . . yes
C(1) H(1) 1.026 . . no
C(1) H(5) 2.524 . . no
C(2) C(3) 1.383(4) . . yes
C(2) C(4) 2.373(4) . . yes
C(2) C(5) 2.731(4) . . yes
C(2) C(6) 1.467(4) . . yes
C(2) C(7) 2.489(4) . . yes
C(2) H(1) 2.141 . . no
C(2) H(2) 2.097 . . no
C(2) H(5) 2.050 . . no
C(2) H(6) 2.856 . . no
C(3) C(4) 1.383(4) . . yes
C(3) C(5) 2.395(4) . . yes
C(3) C(6) 2.523(4) . . yes
C(3) H(2) 0.972 . . no
C(3) H(3) 1.934 . . no
C(3) H(6) 2.990 . . no
C(4) C(5) 1.380(4) . . yes
C(4) H(2) 2.018 . . no
C(4) H(3) 0.926 . . no
C(4) H(4) 2.030 . . no
C(5) H(3) 2.076 . . no
C(5) H(4) 0.968 . . no
C(6) C(7) 1.320(4) . . yes
C(6) C(8) 2.454(4) . . yes
C(6) H(1) 2.677 . . no
C(6) H(2) 2.801 . . no
C(6) H(5) 0.967 . . no
C(6) H(6) 2.057 . . no
C(7) C(8) 1.485(4) . . yes
C(7) H(2) 2.890 . . no
C(7) H(5) 1.991 . . no
C(7) H(6) 0.923 . . no
C(7) H(12) 2.629 . 2_857 no
C(7) H(15) 2.852 . 3_747 no
C(8) H(5) 2.628 . . no
C(8) H(6) 1.949 . . no
C(8) H(12) 2.746 . 2_857 no
C(8) H(15) 2.796 . 3_747 no
C(9) C(10) 1.391(3) . . yes
C(9) C(11) 2.368(4) . . yes
C(9) C(12) 2.696(4) . . yes
C(9) C(13) 2.265(4) . . yes
C(9) C(14) 2.491(4) . 2_867 yes
C(9) H(7) 0.909 . . no
C(9) H(12) 2.804 . 2_867 no
C(9) H(15) 2.711 . 3_757 no
C(10) C(11) 1.382(4) . . yes
C(10) C(12) 2.385(4) . . yes
C(10) C(13) 2.712(4) . . yes
C(10) C(14) 1.478(4) . 2_867 yes
C(10) C(15) 2.473(4) . 2_867 yes
C(10) H(7) 1.986 . . no
C(10) H(8) 2.093 . . no
C(10) H(11) 2.124 . 2_867 no
C(10) H(12) 2.754 . 2_867 no
C(11) C(12) 1.383(4) . . yes
C(11) C(13) 2.367(4) . . yes
C(11) C(14) 2.504(4) . 2_867 yes
C(11) H(8) 1.002 . . no
C(11) H(9) 2.049 . . no
C(11) H(11) 2.720 . 2_867 no
C(12) C(13) 1.372(4) . . yes
C(12) H(8) 2.056 . . no
C(12) H(9) 0.970 . . no
C(12) H(10) 1.967 . . no
C(13) H(9) 2.049 . . no
C(13) H(10) 0.901 . . no
C(13) H(16) 2.536 . . no
C(14) C(15) 1.316(4) . . yes
C(14) C(16) 2.491(4) . . yes
C(14) H(7) 2.611 . 2_837 no
C(14) H(8) 2.733 . 2_837 no
C(14) H(11) 1.041 . . no
C(14) H(12) 2.060 . . no
C(14) H(13) 2.872 . 3_838 no
C(15) C(16) 1.494(4) . . yes
C(15) H(6) 2.995 . 2_847 no
C(15) H(7) 2.773 . 2_837 no
C(15) H(11) 2.062 . . no
C(15) H(12) 1.020 . . no
C(16) H(1) 2.904 . 3_848 no
C(16) H(11) 2.737 . . no
C(16) H(12) 2.073 . . no
C(16) H(13) 2.757 . 3_838 no
C(16) H(14) 2.437 . 3_848 no
